data_7231476
loop_
_publ_author_name
'Escudero-Ad\'an, Eduardo C'
'Bauz\'a, Antonio'
'Lecomte, Claude'
'Frontera, Antonio'
'Ballester, Pablo'

_publ_section_title
;
 Boron triel bonding: a weak electrostatic interaction lacking
 electron-density descriptors.
;
_journal_issue 37
_journal_name_full 'Physical chemistry chemical physics : PCCP'
_journal_page_first 24192
_journal_page_last 24200
_journal_paper_doi 10.1039/c8cp04401e
_journal_volume 20
_journal_year 2018
_chemical_formula_sum 'C14 H14 N2 O8'
_chemical_formula_weight 338.27
_space_group_crystal_system orthorhombic
_space_group_IT_number 19
_space_group_name_Hall 'P 2ac 2ab'
_space_group_name_H-M_alt 'P 21 21 21'
_symmetry_space_group_name_Hall 'P 2ac 2ab'
_symmetry_space_group_name_H-M 'P 21 21 21'
_atom_sites_solution_hydrogens difmap
_audit_creation_method SHELXL-2014/7
_audit_update_record
;
2018-06-05 deposited with the CCDC.
2018-08-30 downloaded from the CCDC.
;
_cell_angle_alpha 90
_cell_angle_beta 90
_cell_angle_gamma 90
_cell_formula_units_Z 4
_cell_length_a 4.54306(6)
_cell_length_b 15.2647(2)
_cell_length_c 20.3244(3)
_cell_measurement_reflns_used 28381
_cell_measurement_temperature 90(2)
_cell_measurement_theta_max 57.7740
_cell_measurement_theta_min 2.0070
_cell_volume 1409.47(3)
_computing_cell_refinement 'CrysAlisPro 1.171.39.12b (Rigaku OD, 2015)'
_computing_data_collection 'CrysAlisPro 1.171.39.12b (Rigaku OD, 2015)'
_computing_data_reduction 'CrysAlisPro 1.171.39.12b (Rigaku OD, 2015)'
_computing_molecular_graphics 'SHELXL-2014/7 (Sheldrick, 2014)'
_computing_publication_material 'SHELXL-2014/7 (Sheldrick, 2014)'
_computing_structure_refinement 'SHELXL-2014/7 (Sheldrick, 2014)'
_computing_structure_solution SIR2014
_diffrn_ambient_temperature 90(2)
_diffrn_detector_area_resol_mean 5.8140
_diffrn_detector_type 'PILATUS 200K'
_diffrn_measured_fraction_theta_full 1.000
_diffrn_measured_fraction_theta_max 0.983
_diffrn_measurement_device_type '1/4chi goniometer'
_diffrn_measurement_method
;
 Fullsphere data collection, phi and omega scans
;
_diffrn_measurement_specimen_support 'magnetic support with MicroMount'
_diffrn_radiation_monochromator 'Confocal Max Flux optic'
_diffrn_radiation_type MoK\a
_diffrn_radiation_wavelength 0.7107
_diffrn_reflns_av_R_equivalents 0.0483
_diffrn_reflns_av_unetI/netI 0.0330
_diffrn_reflns_Laue_measured_fraction_full 1.000
_diffrn_reflns_Laue_measured_fraction_max 0.983
_diffrn_reflns_limit_h_max 10
_diffrn_reflns_limit_h_min -8
_diffrn_reflns_limit_k_max 35
_diffrn_reflns_limit_k_min -36
_diffrn_reflns_limit_l_max 38
_diffrn_reflns_limit_l_min -48
_diffrn_reflns_number 89157
_diffrn_reflns_point_group_measured_fraction_full 1.000
_diffrn_reflns_point_group_measured_fraction_max 0.952
_diffrn_reflns_theta_full 25.242
_diffrn_reflns_theta_max 57.347
_diffrn_reflns_theta_min 1.668
_diffrn_source 'Microfocus rotating anode X-ray tube'
_diffrn_source_current 24
_diffrn_source_power 50
_diffrn_source_size '0.2 mm x 0.2 mm fine focus'
_diffrn_source_type 'Rigaku MicroMax-007HF'
_exptl_absorpt_coefficient_mu 0.133
_exptl_absorpt_correction_T_max 1.00
_exptl_absorpt_correction_T_min 0.72
_exptl_absorpt_correction_type multi-scan
_exptl_absorpt_process_details
;
 SADABS 2016/2: Krause, L., Herbst-Irmer, R., Sheldrick G.M. & Stalke D.,
 J. Appl. Cryst. 48 (2015) 3-10
;
_exptl_crystal_colour colourless
_exptl_crystal_density_diffrn 1.594
_exptl_crystal_description block
_exptl_crystal_F_000 704
_exptl_crystal_size_max 0.250
_exptl_crystal_size_mid 0.200
_exptl_crystal_size_min 0.200
_refine_diff_density_max 0.565
_refine_diff_density_min -0.226
_refine_diff_density_rms 0.062
_refine_ls_abs_structure_details
;
 Flack x determined using 6452 quotients [(I+)-(I-)]/[(I+)+(I-)]
 (Parsons, Flack and Wagner, Acta Cryst. B69 (2013) 249-259).
;
_refine_ls_abs_structure_Flack 0.09(11)
_refine_ls_extinction_method none
_refine_ls_goodness_of_fit_ref 1.001
_refine_ls_hydrogen_treatment refall
_refine_ls_matrix_type full
_refine_ls_number_parameters 273
_refine_ls_number_reflns 18682
_refine_ls_number_restraints 0
_refine_ls_restrained_S_all 1.001
_refine_ls_R_factor_all 0.0382
_refine_ls_R_factor_gt 0.0308
_refine_ls_shift/su_max 0.002
_refine_ls_shift/su_mean 0.000
_refine_ls_structure_factor_coef Fsqd
_refine_ls_weighting_details 'w=1/[\s^2^(Fo^2^)+(0.0497P)^2^] where P=(Fo^2^+2Fc^2^)/3'
_refine_ls_weighting_scheme calc
_refine_ls_wR_factor_gt 0.0796
_refine_ls_wR_factor_ref 0.0827
_reflns_Friedel_coverage 0.755
_reflns_Friedel_fraction_full 1.000
_reflns_Friedel_fraction_max 0.914
_reflns_number_gt 16371
_reflns_number_total 18682
_reflns_threshold_expression 'I > 2\s(I)'
_cod_data_source_file c8cp04401e2.cif
_cod_data_source_block Tart-BPNox_B
_cod_depositor_comments 'Adding full bibliography for 7231471--7231476.cif.'
_cod_database_code 7231476
_shelx_shelxl_version_number 2014/7
_shelx_space_group_comment
;
The symmetry employed for this shelxl refinement is uniquely defined
by the following loop, which should always be used as a source of
symmetry information in preference to the above space-group names.
They are only intended as comments.
;
_shelx_estimated_absorpt_t_min 0.967
_shelx_estimated_absorpt_t_max 0.974

loop_
_space_group_symop_operation_xyz
'x, y, z'
'-x+1/2, -y, z+1/2'
'-x, y+1/2, -z+1/2'
'x+1/2, -y+1/2, -z'

loop_
_atom_site_label
_atom_site_type_symbol
_atom_site_fract_x
_atom_site_fract_y
_atom_site_fract_z
_atom_site_U_iso_or_equiv
_atom_site_adp_type
_atom_site_occupancy
_atom_site_site_symmetry_order
_atom_site_calc_flag
O1 O -0.02022(9) 0.18277(2) 0.65465(2) 0.01278(5) Uani 1 1 d
H1A H 0.657(3) 0.7609(9) 0.7361(7) 0.023(3) Uiso 1 1 d
H1 H -0.146(4) 0.2277(10) 0.6601(8) 0.040(4) Uiso 1 1 d
C1 C 0.13705(9) 0.18851(3) 0.60076(2) 0.00987(5) Uani 1 1 d
O2 O 0.12515(9) 0.24698(2) 0.56020(2) 0.01349(5) Uani 1 1 d
H2A H 0.329(4) 0.6415(10) 0.7481(8) 0.032(4) Uiso 1 1 d
H2 H 0.460(3) 0.1109(8) 0.6332(6) 0.018(3) Uiso 1 1 d
C2 C 0.34864(9) 0.11195(2) 0.59295(2) 0.00956(5) Uani 1 1 d
O3 O 0.54082(8) 0.12641(2) 0.53970(2) 0.01249(5) Uani 1 1 d
H3O H 0.505(3) 0.1784(8) 0.5199(7) 0.019(3) Uiso 1 1 d
H3 H 0.050(3) 0.0147(8) 0.6215(6) 0.015(2) Uiso 1 1 d
C3 C 0.17806(9) 0.02564(3) 0.58229(2) 0.00950(5) Uani 1 1 d
C4 C 0.39025(9) -0.05182(2) 0.58132(2) 0.00972(5) Uani 1 1 d
H4A H 0.425(3) 0.5997(8) 0.5459(6) 0.019(3) Uiso 1 1 d
H4 H -0.140(4) 0.0592(8) 0.5271(7) 0.026(3) Uiso 1 1 d
O4 O 0.02026(8) 0.02622(2) 0.52298(2) 0.01223(5) Uani 1 1 d
O6 O 0.41442(9) -0.10205(2) 0.53546(2) 0.01322(5) Uani 1 1 d
O5 O 0.54308(9) -0.05705(2) 0.63680(2) 0.01267(5) Uani 1 1 d
H5A H 0.726(3) 0.7196(8) 0.5459(7) 0.022(3) Uiso 1 1 d
H5O H 0.668(5) -0.1028(12) 0.6360(9) 0.052(5) Uiso 1 1 d
O2A O -0.36851(9) 0.30582(2) 0.67311(2) 0.01408(5) Uani 1 1 d
C3A C 0.33739(10) 0.60333(3) 0.64953(2) 0.01166(5) Uani 1 1 d
C4A C 0.45487(12) 0.62976(3) 0.58904(2) 0.01355(6) Uani 1 1 d
C5A C 0.64133(12) 0.70117(3) 0.58561(2) 0.01378(6) Uani 1 1 d
C6A C 0.14729(10) 0.52531(3) 0.65587(2) 0.01141(5) Uani 1 1 d
C7A C 0.11770(12) 0.48152(3) 0.71624(2) 0.01473(6) Uani 1 1 d
C8A C -0.05992(12) 0.40838(3) 0.72140(2) 0.01458(6) Uani 1 1 d
C9A C -0.18338(11) 0.41841(3) 0.60921(2) 0.01294(6) Uani 1 1 d
C10A C -0.00877(11) 0.49188(3) 0.60216(2) 0.01265(6) Uani 1 1 d
C2A C 0.41122(13) 0.65307(4) 0.70494(2) 0.01651(7) Uani 1 1 d
N2A N -0.20531(9) 0.37804(2) 0.66796(2) 0.01150(5) Uani 1 1 d
O1A O 0.89313(9) 0.81460(2) 0.63689(2) 0.01412(5) Uani 1 1 d
H10A H -0.003(3) 0.5192(7) 0.5589(6) 0.014(2) Uiso 1 1 d
H9A H -0.295(3) 0.3925(7) 0.5715(6) 0.017(3) Uiso 1 1 d
H8A H -0.087(3) 0.3758(9) 0.7619(7) 0.023(3) Uiso 1 1 d
H7A H 0.224(3) 0.4989(9) 0.7559(7) 0.023(3) Uiso 1 1 d
C1A C 0.59873(13) 0.72373(4) 0.69957(2) 0.01665(7) Uani 1 1 d
N1A N 0.71254(9) 0.74635(2) 0.64064(2) 0.01174(5) Uani 1 1 d

loop_
_atom_site_aniso_label
_atom_site_aniso_U_11
_atom_site_aniso_U_22
_atom_site_aniso_U_33
_atom_site_aniso_U_23
_atom_site_aniso_U_13
_atom_site_aniso_U_12
O1 0.01571(11) 0.01157(10) 0.01107(10) -0.00003(8) 0.00350(9) 0.00116(9)
C1 0.01098(11) 0.00907(10) 0.00957(11) 0.00006(9) 0.00014(9) 0.00015(9)
O2 0.01595(12) 0.01137(10) 0.01315(11) 0.00346(8) 0.00111(9) 0.00221(9)
C2 0.01018(11) 0.00921(10) 0.00929(11) 0.00068(9) 0.00009(9) 0.00018(9)
O3 0.01147(10) 0.01175(10) 0.01426(12) 0.00358(9) 0.00363(9) 0.00127(8)
C3 0.01008(11) 0.00961(10) 0.00881(11) -0.00008(9) 0.00039(9) -0.00020(9)
C4 0.01140(11) 0.00898(10) 0.00877(11) 0.00051(9) 0.00009(9) -0.00043(9)
O4 0.01133(10) 0.01433(11) 0.01103(10) -0.00228(8) -0.00241(8) 0.00216(8)
O6 0.01734(12) 0.01183(10) 0.01049(10) -0.00231(8) -0.00080(9) 0.00242(9)
O5 0.01622(11) 0.01132(9) 0.01048(10) -0.00015(8) -0.00320(9) 0.00172(9)
O2A 0.01446(11) 0.01225(10) 0.01553(13) 0.00044(9) 0.00350(10) -0.00016(9)
C3A 0.01483(13) 0.01163(12) 0.00851(11) -0.00108(9) 0.00081(10) 0.00072(11)
C4A 0.02004(16) 0.01203(12) 0.00857(12) -0.00088(10) 0.00118(12) -0.00095(12)
C5A 0.01945(16) 0.01222(12) 0.00967(13) -0.00050(10) 0.00164(12) -0.00070(12)
C6A 0.01452(13) 0.01161(11) 0.00810(11) 0.00009(9) 0.00010(10) 0.00104(10)
C7A 0.01932(17) 0.01621(15) 0.00864(12) 0.00162(11) -0.00157(12) -0.00173(13)
C8A 0.01896(16) 0.01553(14) 0.00925(13) 0.00231(11) -0.00047(12) -0.00049(13)
C9A 0.01680(15) 0.01280(13) 0.00923(12) 0.00023(10) -0.00063(11) 0.00027(11)
C10A 0.01735(15) 0.01236(12) 0.00823(12) 0.00047(9) -0.00090(11) 0.00021(11)
C2A 0.02162(19) 0.01867(16) 0.00923(13) -0.00342(12) 0.00310(13) -0.00510(15)
N2A 0.01348(11) 0.01093(10) 0.01009(11) 0.00043(8) 0.00129(9) 0.00161(9)
O1A 0.01392(11) 0.01180(10) 0.01665(13) -0.00022(9) -0.00075(10) -0.00050(9)
C1A 0.02113(19) 0.01828(17) 0.01055(14) -0.00399(12) 0.00239(13) -0.00466(15)
N1A 0.01351(11) 0.01082(10) 0.01088(11) -0.00106(9) 0.00041(9) 0.00129(9)

loop_
_atom_type_symbol
_atom_type_description
_atom_type_scat_dispersion_real
_atom_type_scat_dispersion_imag
_atom_type_scat_source
C C 0.0033 0.0016 'International Tables Vol C Tables 4.2.6.8 and 6.1.1.4'
H H 0.0000 0.0000 'International Tables Vol C Tables 4.2.6.8 and 6.1.1.4'
N N 0.0061 0.0033 'International Tables Vol C Tables 4.2.6.8 and 6.1.1.4'
O O 0.0106 0.0060 'International Tables Vol C Tables 4.2.6.8 and 6.1.1.4'

loop_
_geom_angle_atom_site_label_1
_geom_angle_atom_site_label_2
_geom_angle_atom_site_label_3
_geom_angle
C1 O1 H1 113.4(11)
O2 C1 O1 126.24(4)
O2 C1 C2 121.41(4)
O1 C1 C2 112.35(3)
O3 C2 C1 110.58(3)
O3 C2 C3 109.70(3)
C1 C2 C3 110.67(3)
O3 C2 H2 109.2(8)
C1 C2 H2 104.9(8)
C3 C2 H2 111.7(7)
C2 O3 H3O 111.6(9)
O4 C3 C4 108.47(3)
O4 C3 C2 111.83(3)
C4 C3 C2 110.24(3)
O4 C3 H3 112.8(8)
C4 C3 H3 104.4(7)
C2 C3 H3 108.9(7)
O6 C4 O5 124.62(4)
O6 C4 C3 123.88(4)
O5 C4 C3 111.50(3)
C3 O4 H4 110.0(10)
C4 O5 H5O 111.2(12)
C2A C3A C4A 117.33(4)
C2A C3A C6A 120.51(4)
C4A C3A C6A 122.15(4)
C5A C4A C3A 120.35(4)
C5A C4A H4A 113.6(7)
C3A C4A H4A 126.0(7)
N1A C5A C4A 120.45(4)
N1A C5A H5A 117.3(8)
C4A C5A H5A 122.2(8)
C10A C6A C7A 117.39(4)
C10A C6A C3A 121.53(4)
C7A C6A C3A 121.08(4)
C8A C7A C6A 120.47(4)
C8A C7A H7A 116.5(8)
C6A C7A H7A 123.0(8)
N2A C8A C7A 120.05(4)
N2A C8A H8A 116.3(8)
C7A C8A H8A 123.6(8)
N2A C9A C10A 120.38(4)
N2A C9A H9A 117.4(7)
C10A C9A H9A 122.2(7)
C9A C10A C6A 120.45(4)
C9A C10A H10A 117.2(7)
C6A C10A H10A 122.3(7)
C1A C2A C3A 120.60(4)
C1A C2A H2A 116.9(9)
C3A C2A H2A 122.5(9)
O2A N2A C9A 119.28(4)
O2A N2A C8A 119.45(4)
C9A N2A C8A 121.25(4)
N1A C1A C2A 120.48(4)
N1A C1A H1A 115.1(8)
C2A C1A H1A 124.4(8)
O1A N1A C1A 119.23(4)
O1A N1A C5A 119.99(4)
C1A N1A C5A 120.77(4)

loop_
_geom_bond_atom_site_label_1
_geom_bond_atom_site_label_2
_geom_bond_distance
O1 C1 1.3107(5)
O1 H1 0.898(17)
C1 O2 1.2162(5)
C1 C2 1.5214(6)
C2 O3 1.4079(5)
C2 C3 1.5439(6)
C2 H2 0.961(13)
O3 H3O 0.904(12)
C3 O4 1.4024(5)
C3 C4 1.5257(5)
C3 H3 1.001(13)
C4 O6 1.2119(5)
C4 O5 1.3265(5)
O4 H4 0.890(15)
O5 H5O 0.90(2)
O2A N2A 1.3327(5)
C3A C2A 1.3990(7)
C3A C4A 1.3998(6)
C3A C6A 1.4767(6)
C4A C5A 1.3822(7)
C4A H4A 1.000(13)
C5A N1A 1.3532(6)
C5A H5A 0.938(14)
C6A C10A 1.3980(6)
C6A C7A 1.4039(6)
C7A C8A 1.3816(7)
C7A H7A 0.977(14)
C8A N2A 1.3530(6)
C8A H8A 0.969(13)
C9A N2A 1.3473(6)
C9A C10A 1.3812(7)
C9A H9A 1.001(13)
C10A H10A 0.973(11)
C2A C1A 1.3788(7)
C2A H2A 0.969(16)
O1A N1A 1.3283(5)
C1A N1A 1.3494(6)
C1A H1A 0.970(14)

loop_
_geom_torsion_atom_site_label_1
_geom_torsion_atom_site_label_2
_geom_torsion_atom_site_label_3
_geom_torsion_atom_site_label_4
_geom_torsion
O2 C1 C2 O3 7.76(6)
O1 C1 C2 O3 -171.91(4)
O2 C1 C2 C3 -114.01(4)
O1 C1 C2 C3 66.32(4)
O3 C2 C3 O4 -57.46(4)
C1 C2 C3 O4 64.82(4)
O3 C2 C3 C4 63.30(4)
C1 C2 C3 C4 -174.41(3)
O4 C3 C4 O6 1.04(6)
C2 C3 C4 O6 -121.72(4)
O4 C3 C4 O5 -178.85(4)
C2 C3 C4 O5 58.39(4)
C2A C3A C4A C5A 1.44(7)
C6A C3A C4A C5A -177.43(5)
C3A C4A C5A N1A 0.01(8)
C2A C3A C6A C10A 158.38(5)
C4A C3A C6A C10A -22.79(7)
C2A C3A C6A C7A -21.96(7)
C4A C3A C6A C7A 156.88(5)
C10A C6A C7A C8A -0.04(7)
C3A C6A C7A C8A -179.72(5)
C6A C7A C8A N2A 0.48(8)
N2A C9A C10A C6A -0.03(7)
C7A C6A C10A C9A -0.18(7)
C3A C6A C10A C9A 179.49(4)
C4A C3A C2A C1A -1.66(8)
C6A C3A C2A C1A 177.23(5)
C10A C9A N2A O2A -178.11(4)
C10A C9A N2A C8A 0.48(7)
C7A C8A N2A O2A 177.88(4)
C7A C8A N2A C9A -0.70(7)
C3A C2A C1A N1A 0.42(9)
C2A C1A N1A O1A -179.86(5)
C2A C1A N1A C5A 1.10(8)
C4A C5A N1A O1A 179.65(4)
C4A C5A N1A C1A -1.32(8)
